data_4111239
loop_
_publ_author_name
'Albert Epshteyn'
'Peter Y. Zavalij'
'Lawrence R. Sita'

_publ_section_title
;
 High-Oxidation-State Neutral and Cationic Tantalum(IV) Alkyl Complexes
 That Are Stable toward \b-Hydrogen and \b-Methyl Eliminations
;
_journal_name_full 'Journal of the American Chemical Society'
_journal_page_first 16052
_journal_page_last 16053
_journal_paper_doi 10.1021/ja067011y
_journal_volume 128
_journal_year 2006
_chemical_formula_moiety 'C26 H50 N2 Ta'
_chemical_formula_sum 'C26 H50 N2 Ta'
_chemical_formula_weight 571.63
_chemical_name_common 'Ta di-butyl complex'
_chemical_name_systematic
;
Ta di-butyl complex
;
_space_group_IT_number 2
_symmetry_cell_setting triclinic
_symmetry_space_group_name_Hall '-P 1'
_symmetry_space_group_name_H-M 'P -1'
_atom_sites_solution_hydrogens geom
_atom_sites_solution_primary direct
_atom_sites_solution_secondary difmap
_audit_creation_method 'SHELXL-97 & ZCIF'
_cell_angle_alpha 87.2690(10)
_cell_angle_beta 88.7370(10)
_cell_angle_gamma 68.3400(10)
_cell_formula_units_Z 2
_cell_length_a 8.5903(4)
_cell_length_b 9.6055(4)
_cell_length_c 17.5663(7)
_cell_measurement_reflns_used 7303
_cell_measurement_temperature 220(2)
_cell_measurement_theta_max 29.6
_cell_measurement_theta_min 2.3
_cell_volume 1345.58(10)
_computing_cell_refinement 'SAINT (Bruker, 1999)'
_computing_data_collection 'SMART (Bruker, 1999)'
_computing_data_reduction SAINT
_computing_molecular_graphics 'XSHEL (Bruker, 1999)'
_computing_publication_material SHELXL-97
_computing_structure_refinement 'SHELXL-97 (Sheldrick, 1997)'
_computing_structure_solution 'SHELXS-97 (Sheldrick, 1990)'
_diffrn_ambient_temperature 220(2)
_diffrn_detector 'CCD area detector'
_diffrn_detector_area_resol_mean 8.33
_diffrn_detector_type 'Bruker Smart1000'
_diffrn_measured_fraction_theta_full 0.991
_diffrn_measured_fraction_theta_max 0.991
_diffrn_measurement_details 606,606,606,50,660
_diffrn_measurement_device_type 'three-circle diffractometer'
_diffrn_measurement_method '\w and \f scans'
_diffrn_measurement_specimen_support 'cactus needle'
_diffrn_orient_matrix_type standard
_diffrn_orient_matrix_UB_11 0.0054112
_diffrn_orient_matrix_UB_12 -0.0340794
_diffrn_orient_matrix_UB_13 0.0548992
_diffrn_orient_matrix_UB_21 -0.1182724
_diffrn_orient_matrix_UB_22 0.0053250
_diffrn_orient_matrix_UB_23 -0.0024227
_diffrn_orient_matrix_UB_31 0.0408848
_diffrn_orient_matrix_UB_32 -0.1066797
_diffrn_orient_matrix_UB_33 -0.0151115
_diffrn_radiation_monochromator graphite
_diffrn_radiation_source 'fine-focus sealed tube'
_diffrn_radiation_type MoK\a
_diffrn_radiation_wavelength 0.71073
_diffrn_reflns_av_R_equivalents 0.0225
_diffrn_reflns_av_sigmaI/netI 0.0225
_diffrn_reflns_limit_h_max 11
_diffrn_reflns_limit_h_min -11
_diffrn_reflns_limit_k_max 12
_diffrn_reflns_limit_k_min -12
_diffrn_reflns_limit_l_max 22
_diffrn_reflns_limit_l_min -22
_diffrn_reflns_number 16679
_diffrn_reflns_theta_full 27.50
_diffrn_reflns_theta_max 27.50
_diffrn_reflns_theta_min 2.32
_diffrn_source_current 30
_diffrn_source_voltage 50
_diffrn_standards_decay_% 0.00
_exptl_absorpt_coefficient_mu 4.098
_exptl_absorpt_correction_T_max 0.541
_exptl_absorpt_correction_T_min 0.231
_exptl_absorpt_correction_type multi-scan
_exptl_absorpt_process_details 'SADABS (Sheldrick, 1996)'
_exptl_crystal_colour red
_exptl_crystal_density_diffrn 1.411
_exptl_crystal_density_method not-measured
_exptl_crystal_description prism
_exptl_crystal_F_000 586
_exptl_crystal_size_max 0.37
_exptl_crystal_size_mid 0.285
_exptl_crystal_size_min 0.15
_refine_diff_density_max 1.683
_refine_diff_density_min -0.994
_refine_diff_density_rms 0.067
_refine_ls_extinction_coef 0.00141(16)
_refine_ls_extinction_expression Fc^*^=kFc[1+0.001xFc^2^\l^3^/sin(2\q)]^-1/4^
_refine_ls_extinction_method SHELXL
_refine_ls_goodness_of_fit_ref 0.999
_refine_ls_hydrogen_treatment constr
_refine_ls_matrix_type full
_refine_ls_number_parameters 324
_refine_ls_number_reflns 6145
_refine_ls_number_restraints 89
_refine_ls_restrained_S_all 1.014
_refine_ls_R_factor_all 0.0199
_refine_ls_R_factor_gt 0.0190
_refine_ls_shift/su_max 0.002
_refine_ls_shift/su_mean 0.000
_refine_ls_structure_factor_coef Fsqd
_refine_ls_weighting_details 'w=1/[\s^2^(Fo^2^)+(0.01P)^2^+1.63P], P=(max(Fo^2^,0)+2Fc^2^)/3'
_refine_ls_weighting_scheme calc
_refine_ls_wR_factor_gt 0.0441
_refine_ls_wR_factor_ref 0.0445
_reflns_number_gt 5930
_reflns_number_total 6145
_reflns_threshold_expression >2sigma(I)
_cod_data_source_file ja067011ysi20061102_122010.cif
_cod_data_source_block Cp*Ta(n-Bu)2[N(iPr)C(Me)N(iPr)]
_cod_database_code 4111239

loop_
_symmetry_equiv_pos_as_xyz
'x, y, z'
'-x, -y, -z'

loop_
_atom_site_label
_atom_site_type_symbol
_atom_site_fract_x
_atom_site_fract_y
_atom_site_fract_z
_atom_site_U_iso_or_equiv
_atom_site_adp_type
_atom_site_occupancy
_atom_site_symmetry_multiplicity
_atom_site_calc_flag
_atom_site_refinement_flags
_atom_site_disorder_assembly
_atom_site_disorder_group
Ta1 Ta 0.526505(10) 0.524684(10) 0.254664(5) 0.03094(3) Uani 1 1 d . . .
C1 C 0.6374(3) 0.7452(3) 0.23439(17) 0.0444(6) Uani 1 1 d . A .
C2 C 0.7325(5) 0.8479(4) 0.2205(2) 0.0751(10) Uani 1 1 d . . .
H21 H 0.7214 0.9080 0.2646 0.113 Uiso 1 1 calc R A .
H22 H 0.6875 0.9132 0.1760 0.113 Uiso 1 1 calc R . .
H23 H 0.8499 0.7887 0.2119 0.113 Uiso 1 1 calc R . .
N1 N 0.6109(2) 0.6898(2) 0.30251(12) 0.0353(4) Uani 1 1 d . A .
C3 C 0.6760(3) 0.7106(3) 0.37600(16) 0.0411(5) Uani 1 1 d . . .
H3 H 0.6443 0.6453 0.4135 0.049 Uiso 1 1 calc R A .
C4 C 0.5908(4) 0.8701(3) 0.40342(18) 0.0530(7) Uani 1 1 d . A .
H41 H 0.6262 0.9384 0.3716 0.080 Uiso 1 1 calc R . .
H42 H 0.6219 0.8734 0.4559 0.080 Uiso 1 1 calc R . .
H43 H 0.4702 0.8996 0.4002 0.080 Uiso 1 1 calc R . .
C5 C 0.8667(4) 0.6589(4) 0.3803(2) 0.0637(9) Uani 1 1 d . A .
H51 H 0.9174 0.5638 0.3561 0.096 Uiso 1 1 calc R . .
H52 H 0.9006 0.6471 0.4333 0.096 Uiso 1 1 calc R . .
H53 H 0.9030 0.7331 0.3543 0.096 Uiso 1 1 calc R . .
N2 N 0.5730(3) 0.6929(2) 0.17937(13) 0.0456(5) Uani 0.602(5) 1 d PDU A 1
C6 C 0.5769(9) 0.7630(7) 0.1022(3) 0.0554(17) Uani 0.602(5) 1 d PDU A 1
H6 H 0.6859 0.7750 0.0949 0.067 Uiso 0.602(5) 1 calc PR A 1
C7 C 0.5607(8) 0.6609(7) 0.0435(3) 0.0689(16) Uani 0.602(5) 1 d PDU A 1
H71 H 0.6510 0.5640 0.0495 0.103 Uiso 0.602(5) 1 calc PR A 1
H72 H 0.5667 0.7040 -0.0071 0.103 Uiso 0.602(5) 1 calc PR A 1
H73 H 0.4540 0.6486 0.0499 0.103 Uiso 0.602(5) 1 calc PR A 1
C8 C 0.4361(13) 0.9179(8) 0.0933(6) 0.096(3) Uani 0.602(5) 1 d PDU A 1
H81 H 0.3303 0.9102 0.1087 0.144 Uiso 0.602(5) 1 calc PR A 1
H82 H 0.4296 0.9538 0.0405 0.144 Uiso 0.602(5) 1 calc PR A 1
H83 H 0.4595 0.9875 0.1252 0.144 Uiso 0.602(5) 1 calc PR A 1
N2A N 0.5730(3) 0.6929(2) 0.17937(13) 0.0456(5) Uani 0.398(5) 1 d PDU A 2
C6A C 0.5494(12) 0.7252(10) 0.0949(4) 0.056(3) Uani 0.398(5) 1 d PDU A 2
H61 H 0.5079 0.6504 0.0753 0.067 Uiso 0.398(5) 1 calc PR A 2
C7A C 0.7105(11) 0.7094(11) 0.0508(5) 0.072(3) Uani 0.398(5) 1 d PDU A 2
H74 H 0.7525 0.7843 0.0667 0.108 Uiso 0.398(5) 1 calc PR A 2
H75 H 0.6869 0.7239 -0.0034 0.108 Uiso 0.398(5) 1 calc PR A 2
H76 H 0.7939 0.6102 0.0611 0.108 Uiso 0.398(5) 1 calc PR A 2
C8A C 0.4148(14) 0.8769(12) 0.0798(8) 0.077(3) Uani 0.398(5) 1 d PDU A 2
H84 H 0.3069 0.8733 0.0946 0.115 Uiso 0.398(5) 1 calc PR A 2
H85 H 0.4137 0.9046 0.0259 0.115 Uiso 0.398(5) 1 calc PR A 2
H86 H 0.4371 0.9505 0.1091 0.115 Uiso 0.398(5) 1 calc PR A 2
C10 C 0.7106(3) 0.3654(2) 0.33388(14) 0.0348(5) Uani 1 1 d . A .
H101 H 0.8120 0.3893 0.3289 0.042 Uiso 1 1 calc R . .
H102 H 0.6665 0.3929 0.3852 0.042 Uiso 1 1 calc R . .
C11 C 0.7704(3) 0.1939(3) 0.33380(15) 0.0404(5) Uani 1 1 d . . .
H111 H 0.6721 0.1653 0.3332 0.049 Uiso 1 1 calc R A .
H112 H 0.8339 0.1599 0.2868 0.049 Uiso 1 1 calc R . .
C12 C 0.8794(3) 0.1126(3) 0.40156(15) 0.0442(6) Uani 1 1 d . A .
H121 H 0.8132 0.1404 0.4484 0.053 Uiso 1 1 calc R . .
H122 H 0.9112 0.0043 0.3969 0.053 Uiso 1 1 calc R . .
C13 C 1.0368(4) 0.1467(3) 0.4087(2) 0.0580(8) Uani 1 1 d . . .
H131 H 1.1010 0.1236 0.3617 0.087 Uiso 1 1 calc R A .
H132 H 1.1036 0.0863 0.4506 0.087 Uiso 1 1 calc R . .
H133 H 1.0066 0.2521 0.4182 0.087 Uiso 1 1 calc R . .
C15 C 0.6421(3) 0.3565(3) 0.16641(15) 0.0463(6) Uani 0.602(5) 1 d PD A 1
H151 H 0.6390 0.2595 0.1845 0.056 Uiso 0.602(5) 1 calc PR A 1
H152 H 0.5754 0.3876 0.1198 0.056 Uiso 0.602(5) 1 calc PR A 1
C16 C 0.8241(4) 0.3373(4) 0.14753(18) 0.0583(8) Uani 0.602(5) 1 d PDU A 1
H161 H 0.8928 0.3003 0.1933 0.070 Uiso 0.602(5) 1 calc PR A 1
H162 H 0.8287 0.4350 0.1318 0.070 Uiso 0.602(5) 1 calc PR A 1
C17 C 0.8976(11) 0.2255(10) 0.0826(4) 0.082(3) Uani 0.602(5) 1 d PDU A 1
H171 H 0.9172 0.1238 0.1032 0.098 Uiso 0.602(5) 1 calc PR A 1
H172 H 0.8133 0.2482 0.0424 0.098 Uiso 0.602(5) 1 calc PR A 1
C18 C 1.0533(8) 0.2271(9) 0.0481(4) 0.095(2) Uani 0.602(5) 1 d PDU A 1
H181 H 1.0362 0.3272 0.0277 0.142 Uiso 0.602(5) 1 calc PR A 1
H182 H 1.0868 0.1572 0.0073 0.142 Uiso 0.602(5) 1 calc PR A 1
H183 H 1.1404 0.1978 0.0865 0.142 Uiso 0.602(5) 1 calc PR A 1
C15A C 0.6421(3) 0.3565(3) 0.16641(15) 0.0463(6) Uani 0.398(5) 1 d PD A 2
H153 H 0.6390 0.2595 0.1845 0.056 Uiso 0.398(5) 1 calc PR A 2
H154 H 0.5754 0.3876 0.1198 0.056 Uiso 0.398(5) 1 calc PR A 2
C16A C 0.8241(4) 0.3373(4) 0.14753(18) 0.0583(8) Uani 0.398(5) 1 d PDU A 2
H163 H 0.8954 0.2763 0.1889 0.070 Uiso 0.398(5) 1 calc PR A 2
H164 H 0.8325 0.4364 0.1471 0.070 Uiso 0.398(5) 1 calc PR A 2
C17A C 0.8957(15) 0.2653(12) 0.0717(5) 0.070(3) Uani 0.398(5) 1 d PDU A 2
H173 H 0.8217 0.3197 0.0297 0.084 Uiso 0.398(5) 1 calc PR A 2
H174 H 1.0062 0.2707 0.0622 0.084 Uiso 0.398(5) 1 calc PR A 2
C18A C 0.9098(17) 0.1096(11) 0.0756(7) 0.106(4) Uani 0.398(5) 1 d PDU A 2
H184 H 0.9589 0.0628 0.1239 0.159 Uiso 0.398(5) 1 calc PR A 2
H185 H 0.9804 0.0570 0.0342 0.159 Uiso 0.398(5) 1 calc PR A 2
H186 H 0.7994 0.1051 0.0712 0.159 Uiso 0.398(5) 1 calc PR A 2
C20 C 0.2428(3) 0.6712(3) 0.27012(14) 0.0373(5) Uani 1 1 d . A .
C21 C 0.2935(3) 0.5953(3) 0.34225(14) 0.0367(5) Uani 1 1 d . A .
C22 C 0.3305(3) 0.4408(3) 0.33449(14) 0.0389(5) Uani 1 1 d . A .
C23 C 0.3066(3) 0.4179(3) 0.25711(15) 0.0402(5) Uani 1 1 d . A .
C24 C 0.2513(3) 0.5602(3) 0.21707(14) 0.0393(5) Uani 1 1 d . A .
C25 C 0.1792(3) 0.8383(3) 0.25547(18) 0.0509(7) Uani 1 1 d . . .
H251 H 0.0745 0.8843 0.2827 0.076 Uiso 1 1 calc R A .
H252 H 0.1612 0.8614 0.2013 0.076 Uiso 1 1 calc R . .
H253 H 0.2611 0.8769 0.2731 0.076 Uiso 1 1 calc R . .
C26 C 0.2898(3) 0.6677(4) 0.41647(15) 0.0510(7) Uani 1 1 d . . .
H261 H 0.1883 0.6753 0.4442 0.077 Uiso 1 1 calc R A .
H262 H 0.2921 0.7671 0.4066 0.077 Uiso 1 1 calc R . .
H263 H 0.3866 0.6074 0.4466 0.077 Uiso 1 1 calc R . .
C27 C 0.3673(4) 0.3269(4) 0.39949(18) 0.0562(7) Uani 1 1 d . . .
H271 H 0.4588 0.3316 0.4294 0.084 Uiso 1 1 calc R A .
H272 H 0.3986 0.2276 0.3798 0.084 Uiso 1 1 calc R . .
H273 H 0.2685 0.3477 0.4315 0.084 Uiso 1 1 calc R . .
C28 C 0.3182(4) 0.2726(3) 0.2246(2) 0.0595(8) Uani 1 1 d . . .
H281 H 0.2101 0.2624 0.2289 0.089 Uiso 1 1 calc R A .
H282 H 0.4010 0.1898 0.2527 0.089 Uiso 1 1 calc R . .
H283 H 0.3511 0.2716 0.1714 0.089 Uiso 1 1 calc R . .
C29 C 0.1910(4) 0.5876(4) 0.13575(16) 0.0564(7) Uani 1 1 d . . .
H291 H 0.2706 0.5145 0.1039 0.085 Uiso 1 1 calc R A .
H292 H 0.1809 0.6877 0.1180 0.085 Uiso 1 1 calc R . .
H293 H 0.0827 0.5781 0.1331 0.085 Uiso 1 1 calc R . .

loop_
_atom_site_aniso_label
_atom_site_aniso_U_11
_atom_site_aniso_U_22
_atom_site_aniso_U_33
_atom_site_aniso_U_23
_atom_site_aniso_U_13
_atom_site_aniso_U_12
Ta1 0.02853(5) 0.02996(5) 0.03351(5) -0.00226(3) 0.00065(3) -0.00975(3)
C1 0.0418(12) 0.0319(12) 0.0593(16) -0.0028(11) 0.0146(11) -0.0139(10)
C2 0.101(3) 0.072(2) 0.076(2) -0.0106(17) 0.031(2) -0.060(2)
N1 0.0348(9) 0.0304(9) 0.0435(11) -0.0040(8) 0.0012(8) -0.0149(8)
C3 0.0394(12) 0.0344(12) 0.0541(15) -0.0064(10) -0.0020(11) -0.0185(10)
C4 0.0586(16) 0.0413(14) 0.0650(18) -0.0163(13) 0.0068(14) -0.0240(12)
C5 0.0426(14) 0.0602(18) 0.093(2) -0.0189(17) -0.0088(15) -0.0221(13)
N2 0.0515(12) 0.0420(11) 0.0405(11) 0.0039(9) 0.0072(9) -0.0151(10)
C6 0.076(4) 0.051(3) 0.042(3) 0.006(2) 0.015(2) -0.028(3)
C7 0.088(4) 0.075(3) 0.038(2) 0.000(2) -0.002(2) -0.024(3)
C8 0.139(7) 0.056(4) 0.069(5) 0.018(3) 0.013(4) -0.011(4)
N2A 0.0515(12) 0.0420(11) 0.0405(11) 0.0039(9) 0.0072(9) -0.0151(10)
C6A 0.065(5) 0.057(5) 0.052(4) 0.013(4) 0.004(3) -0.031(4)
C7A 0.078(5) 0.080(5) 0.052(4) 0.004(4) 0.010(4) -0.024(4)
C8A 0.071(5) 0.078(6) 0.074(6) 0.034(5) -0.006(4) -0.025(4)
C10 0.0361(11) 0.0281(10) 0.0406(12) -0.0015(9) -0.0036(9) -0.0119(9)
C11 0.0457(13) 0.0294(11) 0.0467(14) -0.0026(10) -0.0054(11) -0.0140(10)
C12 0.0547(15) 0.0284(11) 0.0448(14) 0.0008(10) -0.0020(11) -0.0100(10)
C13 0.0575(17) 0.0420(15) 0.069(2) 0.0042(13) -0.0209(15) -0.0121(13)
C15 0.0451(13) 0.0490(15) 0.0407(13) -0.0099(11) 0.0023(11) -0.0118(11)
C16 0.0496(15) 0.0595(18) 0.0542(17) -0.0034(14) 0.0119(13) -0.0070(13)
C17 0.083(5) 0.092(6) 0.048(4) -0.004(4) 0.009(3) -0.006(4)
C18 0.065(3) 0.124(5) 0.073(4) -0.038(4) 0.016(3) -0.006(3)
C15A 0.0451(13) 0.0490(15) 0.0407(13) -0.0099(11) 0.0023(11) -0.0118(11)
C16A 0.0496(15) 0.0595(18) 0.0542(17) -0.0034(14) 0.0119(13) -0.0070(13)
C17A 0.061(5) 0.076(6) 0.047(5) 0.011(4) 0.019(4) 0.003(4)
C18A 0.115(7) 0.083(5) 0.105(7) -0.031(5) -0.004(6) -0.016(5)
C20 0.0276(10) 0.0392(12) 0.0422(13) -0.0071(10) 0.0022(9) -0.0085(9)
C21 0.0300(10) 0.0475(13) 0.0359(12) -0.0076(10) 0.0040(9) -0.0177(9)
C22 0.0338(11) 0.0489(13) 0.0395(12) -0.0007(10) 0.0028(9) -0.0218(10)
C23 0.0339(11) 0.0447(13) 0.0467(14) -0.0079(11) 0.0010(10) -0.0191(10)
C24 0.0318(11) 0.0472(13) 0.0383(12) -0.0070(10) -0.0022(9) -0.0131(10)
C25 0.0402(13) 0.0392(14) 0.0652(18) -0.0042(12) 0.0031(12) -0.0054(11)
C26 0.0454(13) 0.0754(19) 0.0417(14) -0.0204(13) 0.0107(11) -0.0316(13)
C27 0.0548(16) 0.0641(18) 0.0554(17) 0.0127(14) 0.0005(13) -0.0306(14)
C28 0.0628(17) 0.0559(17) 0.071(2) -0.0187(15) 0.0025(15) -0.0337(14)
C29 0.0499(15) 0.072(2) 0.0431(15) -0.0073(14) -0.0108(12) -0.0164(14)

loop_
_atom_type_symbol
_atom_type_description
_atom_type_scat_dispersion_real
_atom_type_scat_dispersion_imag
_atom_type_scat_source
C C 0.0033 0.0016 'International Tables Vol C Tables 4.2.6.8 and 6.1.1.4'
H H 0.0000 0.0000 'International Tables Vol C Tables 4.2.6.8 and 6.1.1.4'
N N 0.0061 0.0033 'International Tables Vol C Tables 4.2.6.8 and 6.1.1.4'
Ta Ta -0.7052 6.5227 'International Tables Vol C Tables 4.2.6.8 and 6.1.1.4'

loop_
_geom_angle_atom_site_label_1
_geom_angle_atom_site_label_2
_geom_angle_atom_site_label_3
_geom_angle
N1 Ta1 N2 60.31(8)
N1 Ta1 C10 84.02(8)
N2 Ta1 C10 125.34(9)
N1 Ta1 C15 130.87(9)
N2 Ta1 C15 88.46(10)
C10 Ta1 C15 85.78(9)
N1 Ta1 C20 93.61(8)
N2 Ta1 C20 93.37(9)
C10 Ta1 C20 131.47(9)
C15 Ta1 C20 127.53(9)
N1 Ta1 C24 127.13(8)
N2 Ta1 C24 99.92(9)
C10 Ta1 C24 134.59(9)
C15 Ta1 C24 92.70(9)
C20 Ta1 C24 35.39(8)
N1 Ta1 C21 89.36(8)
N2 Ta1 C21 120.72(8)
C10 Ta1 C21 96.59(9)
C15 Ta1 C21 139.59(9)
C20 Ta1 C21 34.89(8)
C24 Ta1 C21 57.53(8)
N1 Ta1 C23 145.43(8)
N2 Ta1 C23 132.44(9)
C10 Ta1 C23 100.81(9)
C15 Ta1 C23 83.70(9)
C20 Ta1 C23 57.49(8)
C24 Ta1 C23 34.30(9)
C21 Ta1 C23 56.15(8)
N1 Ta1 C22 116.81(8)
N2 Ta1 C22 150.16(8)
C10 Ta1 C22 81.22(8)
C15 Ta1 C22 108.79(10)
C20 Ta1 C22 56.79(9)
C24 Ta1 C22 56.39(8)
C21 Ta1 C22 33.36(8)
C23 Ta1 C22 33.25(8)
N1 Ta1 C1 30.43(8)
N2 Ta1 C1 30.27(9)
C10 Ta1 C1 103.38(9)
C15 Ta1 C1 108.71(10)
C20 Ta1 C1 97.67(8)
C24 Ta1 C1 119.79(9)
C21 Ta1 C1 109.88(8)
C23 Ta1 C1 153.46(8)
C22 Ta1 C1 142.45(8)
N2 C1 N1 110.6(2)
N2 C1 C2 124.0(3)
N1 C1 C2 125.3(3)
N2 C1 Ta1 55.90(13)
N1 C1 Ta1 55.72(12)
C2 C1 Ta1 169.1(2)
C1 C2 H21 109.5
C1 C2 H22 109.5
H21 C2 H22 109.5
C1 C2 H23 109.5
H21 C2 H23 109.5
H22 C2 H23 109.5
C1 N1 C3 126.6(2)
C1 N1 Ta1 93.86(16)
C3 N1 Ta1 136.55(16)
N1 C3 C5 115.1(2)
N1 C3 C4 112.6(2)
C5 C3 C4 111.3(2)
N1 C3 H3 105.6
C5 C3 H3 105.6
C4 C3 H3 105.6
C3 C4 H41 109.5
C3 C4 H42 109.5
H41 C4 H42 109.5
C3 C4 H43 109.5
H41 C4 H43 109.5
H42 C4 H43 109.5
C3 C5 H51 109.5
C3 C5 H52 109.5
H51 C5 H52 109.5
C3 C5 H53 109.5
H51 C5 H53 109.5
H52 C5 H53 109.5
C1 N2 C6 114.7(3)
C1 N2 Ta1 93.82(16)
C6 N2 Ta1 151.3(3)
N2 C6 C7 108.8(4)
N2 C6 C8 111.1(6)
C7 C6 C8 110.6(6)
N2 C6 H6 108.8
C7 C6 H6 108.8
C8 C6 H6 108.8
C8A C6A C7A 111.5(8)
C8A C6A H61 106.9
C7A C6A H61 106.9
C6A C7A H74 109.5
C6A C7A H75 109.5
H74 C7A H75 109.5
C6A C7A H76 109.5
H74 C7A H76 109.5
H75 C7A H76 109.5
C6A C8A H84 109.5
C6A C8A H85 109.5
H84 C8A H85 109.5
C6A C8A H86 109.5
H84 C8A H86 109.5
H85 C8A H86 109.5
C11 C10 Ta1 125.83(16)
C11 C10 H101 105.9
Ta1 C10 H101 105.9
C11 C10 H102 105.9
Ta1 C10 H102 105.9
H101 C10 H102 106.2
C12 C11 C10 114.5(2)
C12 C11 H111 108.6
C10 C11 H111 108.6
C12 C11 H112 108.6
C10 C11 H112 108.6
H111 C11 H112 107.6
C13 C12 C11 113.9(2)
C13 C12 H121 108.8
C11 C12 H121 108.8
C13 C12 H122 108.8
C11 C12 H122 108.8
H121 C12 H122 107.7
C12 C13 H131 109.5
C12 C13 H132 109.5
H131 C13 H132 109.5
C12 C13 H133 109.5
H131 C13 H133 109.5
H132 C13 H133 109.5
C16 C15 Ta1 113.05(19)
C16 C15 H151 109.0
Ta1 C15 H151 109.0
C16 C15 H152 109.0
Ta1 C15 H152 109.0
H151 C15 H152 107.8
C15 C16 C17 111.6(4)
C15 C16 H161 109.3
C17 C16 H161 109.3
C15 C16 H162 109.3
C17 C16 H162 109.3
H161 C16 H162 108.0
C18 C17 C16 115.4(7)
C18 C17 H171 108.4
C16 C17 H171 108.4
C18 C17 H172 108.4
C16 C17 H172 108.4
H171 C17 H172 107.5
C18A C17A H173 109.8
C18A C17A H174 109.8
H173 C17A H174 108.3
C17A C18A H184 109.5
C17A C18A H185 109.5
H184 C18A H185 109.5
C17A C18A H186 109.5
H184 C18A H186 109.5
H185 C18A H186 109.5
C21 C20 C24 107.2(2)
C21 C20 C25 125.4(2)
C24 C20 C25 127.2(2)
C21 C20 Ta1 75.18(13)
C24 C20 Ta1 73.33(13)
C25 C20 Ta1 120.90(17)
C22 C21 C20 108.8(2)
C22 C21 C26 124.8(2)
C20 C21 C26 126.1(2)
C22 C21 Ta1 76.84(13)
C20 C21 Ta1 69.92(13)
C26 C21 Ta1 124.65(16)
C21 C22 C23 108.1(2)
C21 C22 C27 124.6(2)
C23 C22 C27 126.9(2)
C21 C22 Ta1 69.80(13)
C23 C22 Ta1 71.87(14)
C27 C22 Ta1 129.65(17)
C22 C23 C24 108.0(2)
C22 C23 C28 126.1(3)
C24 C23 C28 125.6(2)
C22 C23 Ta1 74.87(13)
C24 C23 Ta1 69.26(13)
C28 C23 Ta1 126.64(18)
C23 C24 C20 108.0(2)
C23 C24 C29 124.7(2)
C20 C24 C29 126.8(2)
C23 C24 Ta1 76.44(13)
C20 C24 Ta1 71.29(13)
C29 C24 Ta1 124.35(18)
C20 C25 H251 109.5
C20 C25 H252 109.5
H251 C25 H252 109.5
C20 C25 H253 109.5
H251 C25 H253 109.5
H252 C25 H253 109.5
C21 C26 H261 109.5
C21 C26 H262 109.5
H261 C26 H262 109.5
C21 C26 H263 109.5
H261 C26 H263 109.5
H262 C26 H263 109.5
C22 C27 H271 109.5
C22 C27 H272 109.5
H271 C27 H272 109.5
C22 C27 H273 109.5
H271 C27 H273 109.5
H272 C27 H273 109.5
C23 C28 H281 109.5
C23 C28 H282 109.5
H281 C28 H282 109.5
C23 C28 H283 109.5
H281 C28 H283 109.5
H282 C28 H283 109.5
C24 C29 H291 109.5
C24 C29 H292 109.5
H291 C29 H292 109.5
C24 C29 H293 109.5
H291 C29 H293 109.5
H292 C29 H293 109.5

loop_
_geom_bond_atom_site_label_1
_geom_bond_atom_site_label_2
_geom_bond_distance
Ta1 N1 2.1791(19)
Ta1 N2 2.184(2)
Ta1 C10 2.210(2)
Ta1 C15 2.233(3)
Ta1 C20 2.339(2)
Ta1 C24 2.365(2)
Ta1 C21 2.407(2)
Ta1 C23 2.459(2)
Ta1 C22 2.498(2)
Ta1 C1 2.631(3)
C1 N2 1.330(4)
C1 N1 1.336(3)
C1 C2 1.504(4)
C2 H21 0.9700
C2 H22 0.9700
C2 H23 0.9700
N1 C3 1.469(3)
C3 C5 1.529(4)
C3 C4 1.531(3)
C3 H3 0.9900
C4 H41 0.9700
C4 H42 0.9700
C4 H43 0.9700
C5 H51 0.9700
C5 H52 0.9700
C5 H53 0.9700
N2 C6 1.491(5)
C6 C7 1.499(8)
C6 C8 1.535(9)
C6 H6 0.9900
C7 H71 0.9700
C7 H72 0.9700
C7 H73 0.9700
C8 H81 0.9700
C8 H82 0.9700
C8 H83 0.9700
C6A C8A 1.505(10)
C6A C7A 1.532(10)
C6A H61 0.9900
C7A H74 0.9700
C7A H75 0.9700
C7A H76 0.9700
C8A H84 0.9700
C8A H85 0.9700
C8A H86 0.9700
C10 C11 1.534(3)
C10 H101 0.9800
C10 H102 0.9800
C11 C12 1.525(3)
C11 H111 0.9800
C11 H112 0.9800
C12 C13 1.513(4)
C12 H121 0.9800
C12 H122 0.9800
C13 H131 0.9700
C13 H132 0.9700
C13 H133 0.9700
C15 C16 1.536(4)
C15 H151 0.9800
C15 H152 0.9800
C16 C17 1.562(6)
C16 H161 0.9800
C16 H162 0.9800
C17 C18 1.461(10)
C17 H171 0.9800
C17 H172 0.9800
C18 H181 0.9700
C18 H182 0.9700
C18 H183 0.9700
C17A C18A 1.454(12)
C17A H173 0.9800
C17A H174 0.9800
C18A H184 0.9700
C18A H185 0.9700
C18A H186 0.9700
C20 C21 1.424(3)
C20 C24 1.430(3)
C20 C25 1.503(4)
C21 C22 1.410(4)
C21 C26 1.501(3)
C22 C23 1.419(3)
C22 C27 1.498(4)
C23 C24 1.425(4)
C23 C28 1.501(4)
C24 C29 1.508(4)
C25 H251 0.9700
C25 H252 0.9700
C25 H253 0.9700
C26 H261 0.9700
C26 H262 0.9700
C26 H263 0.9700
C27 H271 0.9700
C27 H272 0.9700
C27 H273 0.9700
C28 H281 0.9700
C28 H282 0.9700
C28 H283 0.9700
C29 H291 0.9700
C29 H292 0.9700
C29 H293 0.9700

loop_
_geom_torsion_atom_site_label_1
_geom_torsion_atom_site_label_2
_geom_torsion_atom_site_label_3
_geom_torsion_atom_site_label_4
_geom_torsion
N1 Ta1 C1 N2 -167.6(2)
C10 Ta1 C1 N2 140.52(16)
C15 Ta1 C1 N2 50.48(17)
C20 Ta1 C1 N2 -83.51(16)
C24 Ta1 C1 N2 -54.06(17)
C21 Ta1 C1 N2 -117.27(16)
C23 Ta1 C1 N2 -64.3(2)
C22 Ta1 C1 N2 -126.49(17)
N2 Ta1 C1 N1 167.6(2)
C10 Ta1 C1 N1 -51.93(16)
C15 Ta1 C1 N1 -141.97(15)
C20 Ta1 C1 N1 84.04(15)
C24 Ta1 C1 N1 113.49(15)
C21 Ta1 C1 N1 50.28(16)
C23 Ta1 C1 N1 103.3(2)
C22 Ta1 C1 N1 41.1(2)
N1 Ta1 C1 C2 99.3(13)
N2 Ta1 C1 C2 -93.1(13)
C10 Ta1 C1 C2 47.4(13)
C15 Ta1 C1 C2 -42.7(13)
C20 Ta1 C1 C2 -176.7(13)
C24 Ta1 C1 C2 -147.2(13)
C21 Ta1 C1 C2 149.6(13)
C23 Ta1 C1 C2 -157.4(12)
C22 Ta1 C1 C2 140.4(12)
N2 C1 N1 C3 174.1(2)
C2 C1 N1 C3 -3.7(4)
Ta1 C1 N1 C3 163.1(3)
N2 C1 N1 Ta1 11.0(2)
C2 C1 N1 Ta1 -166.8(3)
N2 Ta1 N1 C1 -7.19(14)
C10 Ta1 N1 C1 129.64(15)
C15 Ta1 N1 C1 50.51(19)
C20 Ta1 N1 C1 -99.01(15)
C24 Ta1 N1 C1 -86.65(17)
C21 Ta1 N1 C1 -133.67(15)
C23 Ta1 N1 C1 -129.98(17)
C22 Ta1 N1 C1 -153.35(14)
N2 Ta1 N1 C3 -167.4(2)
C10 Ta1 N1 C3 -30.6(2)
C15 Ta1 N1 C3 -109.7(2)
C20 Ta1 N1 C3 100.8(2)
C24 Ta1 N1 C3 113.1(2)
C21 Ta1 N1 C3 66.1(2)
C23 Ta1 N1 C3 69.8(3)
C22 Ta1 N1 C3 46.4(2)
C1 Ta1 N1 C3 -160.2(3)
C1 N1 C3 C5 -57.3(3)
Ta1 N1 C3 C5 97.8(3)
C1 N1 C3 C4 71.8(3)
Ta1 N1 C3 C4 -133.1(2)
N1 C1 N2 C6 172.5(3)
C2 C1 N2 C6 -9.6(5)
Ta1 C1 N2 C6 -176.5(4)
N1 C1 N2 Ta1 -11.0(2)
C2 C1 N2 Ta1 166.9(3)
N1 Ta1 N2 C1 7.22(14)
C10 Ta1 N2 C1 -49.31(18)
C15 Ta1 N2 C1 -133.03(16)
C20 Ta1 N2 C1 99.46(16)
C24 Ta1 N2 C1 134.49(15)
C21 Ta1 N2 C1 76.50(17)
C23 Ta1 N2 C1 146.95(15)
C22 Ta1 N2 C1 100.0(2)
N1 Ta1 N2 C6 -179.4(7)
C10 Ta1 N2 C6 124.0(6)
C15 Ta1 N2 C6 40.3(6)
C20 Ta1 N2 C6 -87.2(6)
C24 Ta1 N2 C6 -52.2(6)
C21 Ta1 N2 C6 -110.2(6)
C23 Ta1 N2 C6 -39.7(7)
C22 Ta1 N2 C6 -86.6(7)
C1 Ta1 N2 C6 173.3(7)
C1 N2 C6 C7 159.8(4)
Ta1 N2 C6 C7 -12.9(10)
C1 N2 C6 C8 -78.2(6)
Ta1 N2 C6 C8 109.1(7)
N1 Ta1 C10 C11 -168.6(2)
N2 Ta1 C10 C11 -121.8(2)
C15 Ta1 C10 C11 -36.7(2)
C20 Ta1 C10 C11 101.9(2)
C24 Ta1 C10 C11 52.9(3)
C21 Ta1 C10 C11 102.8(2)
C23 Ta1 C10 C11 46.0(2)
C22 Ta1 C10 C11 73.1(2)
C1 Ta1 C10 C11 -145.0(2)
Ta1 C10 C11 C12 -171.92(18)
C10 C11 C12 C13 -58.7(3)
N1 Ta1 C15 C16 12.1(3)
N2 Ta1 C15 C16 59.3(2)
C10 Ta1 C15 C16 -66.3(2)
C20 Ta1 C15 C16 152.39(19)
C24 Ta1 C15 C16 159.2(2)
C21 Ta1 C15 C16 -161.50(18)
C23 Ta1 C15 C16 -167.7(2)
C22 Ta1 C15 C16 -145.5(2)
C1 Ta1 C15 C16 36.4(2)
Ta1 C15 C16 C17 -176.9(4)
C15 C16 C17 C18 165.9(6)
N1 Ta1 C20 C21 -83.68(14)
N2 Ta1 C20 C21 -144.11(15)
C10 Ta1 C20 C21 1.52(19)
C15 Ta1 C20 C21 125.24(15)
C24 Ta1 C20 C21 113.5(2)
C23 Ta1 C20 C21 76.06(15)
C22 Ta1 C20 C21 36.24(13)
C1 Ta1 C20 C21 -113.99(15)
N1 Ta1 C20 C24 162.85(15)
N2 Ta1 C20 C24 102.42(16)
C10 Ta1 C20 C24 -111.94(16)
C15 Ta1 C20 C24 11.8(2)
C21 Ta1 C20 C24 -113.5(2)
C23 Ta1 C20 C24 -37.41(15)
C22 Ta1 C20 C24 -77.23(16)
C1 Ta1 C20 C24 132.54(15)
N1 Ta1 C20 C25 39.0(2)
N2 Ta1 C20 C25 -21.4(2)
C10 Ta1 C20 C25 124.2(2)
C15 Ta1 C20 C25 -112.1(2)
C24 Ta1 C20 C25 -123.8(3)
C21 Ta1 C20 C25 122.7(3)
C23 Ta1 C20 C25 -161.2(2)
C22 Ta1 C20 C25 158.9(2)
C1 Ta1 C20 C25 8.7(2)
C24 C20 C21 C22 -0.8(3)
C25 C20 C21 C22 174.7(2)
Ta1 C20 C21 C22 -67.67(16)
C24 C20 C21 C26 -174.2(2)
C25 C20 C21 C26 1.2(4)
Ta1 C20 C21 C26 118.9(2)
C24 C20 C21 Ta1 66.89(15)
C25 C20 C21 Ta1 -117.6(2)
N1 Ta1 C21 C22 -146.84(14)
N2 Ta1 C21 C22 158.81(14)
C10 Ta1 C21 C22 -62.94(15)
C15 Ta1 C21 C22 28.3(2)
C20 Ta1 C21 C22 115.9(2)
C24 Ta1 C21 C22 76.89(15)
C23 Ta1 C21 C22 35.67(14)
C1 Ta1 C21 C22 -169.77(14)
N1 Ta1 C21 C20 97.25(14)
N2 Ta1 C21 C20 42.90(17)
C10 Ta1 C21 C20 -178.85(14)
C15 Ta1 C21 C20 -87.63(19)
C24 Ta1 C21 C20 -39.02(14)
C23 Ta1 C21 C20 -80.24(15)
C22 Ta1 C21 C20 -115.9(2)
C1 Ta1 C21 C20 74.32(15)
N1 Ta1 C21 C26 -23.4(2)
N2 Ta1 C21 C26 -77.8(2)
C10 Ta1 C21 C26 60.5(2)
C15 Ta1 C21 C26 151.7(2)
C20 Ta1 C21 C26 -120.7(3)
C24 Ta1 C21 C26 -159.7(3)
C23 Ta1 C21 C26 159.1(3)
C22 Ta1 C21 C26 123.4(3)
C1 Ta1 C21 C26 -46.4(2)
C20 C21 C22 C23 1.1(3)
C26 C21 C22 C23 174.7(2)
Ta1 C21 C22 C23 -62.02(16)
C20 C21 C22 C27 -171.9(2)
C26 C21 C22 C27 1.6(4)
Ta1 C21 C22 C27 124.9(2)
C20 C21 C22 Ta1 63.15(16)
C26 C21 C22 Ta1 -123.3(2)
N1 Ta1 C22 C21 37.79(16)
N2 Ta1 C22 C21 -38.6(2)
C10 Ta1 C22 C21 116.47(15)
C15 Ta1 C22 C21 -161.07(14)
C20 Ta1 C22 C21 -37.95(14)
C24 Ta1 C22 C21 -80.65(15)
C23 Ta1 C22 C21 -118.0(2)
C1 Ta1 C22 C21 15.9(2)
N1 Ta1 C22 C23 155.76(14)
N2 Ta1 C22 C23 79.3(2)
C10 Ta1 C22 C23 -125.55(16)
C15 Ta1 C22 C23 -43.10(17)
C20 Ta1 C22 C23 80.02(16)
C24 Ta1 C22 C23 37.33(14)
C21 Ta1 C22 C23 118.0(2)
C1 Ta1 C22 C23 133.88(16)
N1 Ta1 C22 C27 -81.0(3)
N2 Ta1 C22 C27 -157.4(2)
C10 Ta1 C22 C27 -2.3(2)
C15 Ta1 C22 C27 80.2(3)
C20 Ta1 C22 C27 -156.7(3)
C24 Ta1 C22 C27 160.6(3)
C21 Ta1 C22 C27 -118.8(3)
C23 Ta1 C22 C27 123.3(3)
C1 Ta1 C22 C27 -102.9(3)
C21 C22 C23 C24 -1.0(3)
C27 C22 C23 C24 171.8(2)
Ta1 C22 C23 C24 -61.75(16)
C21 C22 C23 C28 -174.7(2)
C27 C22 C23 C28 -1.8(4)
Ta1 C22 C23 C28 124.6(3)
C21 C22 C23 Ta1 60.70(16)
C27 C22 C23 Ta1 -126.4(3)
N1 Ta1 C23 C22 -40.2(2)
N2 Ta1 C23 C22 -138.50(15)
C10 Ta1 C23 C22 54.94(16)
C15 Ta1 C23 C22 139.40(16)
C20 Ta1 C23 C22 -77.74(16)
C24 Ta1 C23 C22 -116.4(2)
C21 Ta1 C23 C22 -35.78(14)
C1 Ta1 C23 C22 -100.5(2)
N1 Ta1 C23 C24 76.1(2)
N2 Ta1 C23 C24 -22.14(19)
C10 Ta1 C23 C24 171.30(14)
C15 Ta1 C23 C24 -104.23(16)
C20 Ta1 C23 C24 38.62(14)
C21 Ta1 C23 C24 80.58(15)
C22 Ta1 C23 C24 116.4(2)
C1 Ta1 C23 C24 15.8(3)
N1 Ta1 C23 C28 -164.3(2)
N2 Ta1 C23 C28 97.4(3)
C10 Ta1 C23 C28 -69.1(3)
C15 Ta1 C23 C28 15.3(3)
C20 Ta1 C23 C28 158.2(3)
C24 Ta1 C23 C28 119.6(3)
C21 Ta1 C23 C28 -159.9(3)
C22 Ta1 C23 C28 -124.1(3)
C1 Ta1 C23 C28 135.4(3)
C22 C23 C24 C20 0.6(3)
C28 C23 C24 C20 174.3(2)
Ta1 C23 C24 C20 -64.84(16)
C22 C23 C24 C29 -172.0(2)
C28 C23 C24 C29 1.7(4)
Ta1 C23 C24 C29 122.6(3)
C22 C23 C24 Ta1 65.41(16)
C28 C23 C24 Ta1 -120.9(3)
C21 C20 C24 C23 0.1(3)
C25 C20 C24 C23 -175.3(2)
Ta1 C20 C24 C23 68.28(16)
C21 C20 C24 C29 172.5(2)
C25 C20 C24 C29 -2.9(4)
Ta1 C20 C24 C29 -119.4(3)
C21 C20 C24 Ta1 -68.16(15)
C25 C20 C24 Ta1 116.5(2)
N1 Ta1 C24 C23 -136.29(14)
N2 Ta1 C24 C23 163.60(14)
C10 Ta1 C24 C23 -12.0(2)
C15 Ta1 C24 C23 74.69(16)
C20 Ta1 C24 C23 -114.6(2)
C21 Ta1 C24 C23 -76.17(15)
C22 Ta1 C24 C23 -36.15(14)
C1 Ta1 C24 C23 -171.92(14)
N1 Ta1 C24 C20 -21.66(19)
N2 Ta1 C24 C20 -81.77(16)
C10 Ta1 C24 C20 102.59(17)
C15 Ta1 C24 C20 -170.68(16)
C21 Ta1 C24 C20 38.46(14)
C23 Ta1 C24 C20 114.6(2)
C22 Ta1 C24 C20 78.47(16)
C1 Ta1 C24 C20 -57.29(17)
N1 Ta1 C24 C29 100.7(2)
N2 Ta1 C24 C29 40.6(2)
C10 Ta1 C24 C29 -135.0(2)
C15 Ta1 C24 C29 -48.3(2)
C20 Ta1 C24 C29 122.4(3)
C21 Ta1 C24 C29 160.8(3)
C23 Ta1 C24 C29 -123.0(3)
C22 Ta1 C24 C29 -159.2(3)
C1 Ta1 C24 C29 65.1(2)
